data_4312370
loop_
_publ_author_name
'Evgeny V. Dikarev'
'Renee Y. Becker'
'Eric Block'
'Zhixing Shan'
'R. Curtis Haltiwanger'
'Marina A. Petrukhina'

_publ_section_title
;
 The First Coordination Complexes of Selenones: A Structural Comparison
 with Complexes of Sulfones
;
_journal_name_full 'Inorganic Chemistry'
_journal_page_first 7098
_journal_page_last 7105
_journal_paper_doi 10.1021/ic0302130
_journal_volume 42
_journal_year 2003
_chemical_formula_analytical 'not measured'
_chemical_formula_moiety '[Rh2 (O2 C C F3)4 ((C H3)2 S O2)]'
_chemical_formula_structural Rh2(O2CCF3)4(Me2SO2)
_chemical_formula_sum 'C10 H6 F12 O10 Rh2 S'
_chemical_formula_weight 752.03
_chemical_name_systematic
;
  Catena-(tetrakis(mu2-trifluoroacetateo-O,O')-(mu2-dimethyl sulfone-O,O')
  -di-rhodium(II,II))
;
_space_group_IT_number 2
_symmetry_cell_setting triclinic
_symmetry_space_group_name_Hall '-P 1'
_symmetry_space_group_name_H-M 'P -1'
_atom_sites_solution_hydrogens geom
_atom_sites_solution_primary direct
_atom_sites_solution_secondary difmap
_audit_creation_method SHELXL
_cell_angle_alpha 103.70(2)
_cell_angle_beta 102.63(2)
_cell_angle_gamma 106.55(1)
_cell_formula_units_Z 2
_cell_length_a 9.062(2)
_cell_length_b 9.681(1)
_cell_length_c 13.244(2)
_cell_measurement_reflns_used 241
_cell_measurement_temperature 213(2)
_cell_measurement_theta_max 20.8
_cell_measurement_theta_min 6.85
_cell_volume 1029.7(4)
_computing_cell_refinement 'MADNES (Enraf-Nonius, 1989)'
_computing_data_collection 'MADNES (Enraf-Nonius, 1989)'
_computing_data_reduction 'PROCOR (Kabsch, 1988)'
_computing_molecular_graphics 'SHELXTL V.5 (Siemens, 1994)'
_computing_publication_material CIFTAB
_computing_structure_refinement 'SHELXL-93 (Sheldrick, 1993)'
_computing_structure_solution 'SHELXTL V.5 (Siemens, 1994)'
_diffrn_ambient_temperature 213(2)
_diffrn_measurement_device 'Nonius FAST area detector'
_diffrn_measurement_method 'Ellipsoid-mask fitting'
_diffrn_radiation_monochromator graphite
_diffrn_radiation_source 'fine-focus sealed tube'
_diffrn_radiation_type MoK\a
_diffrn_radiation_wavelength 0.71073
_diffrn_reflns_av_R_equivalents 0.0642
_diffrn_reflns_av_sigmaI/netI 0.0455
_diffrn_reflns_limit_h_max 9
_diffrn_reflns_limit_h_min -9
_diffrn_reflns_limit_k_max 10
_diffrn_reflns_limit_k_min -10
_diffrn_reflns_limit_l_max 13
_diffrn_reflns_limit_l_min -14
_diffrn_reflns_number 5575
_diffrn_reflns_theta_max 22.51
_diffrn_reflns_theta_min 2.38
_diffrn_standards_number 'none (area detector data)'
_exptl_absorpt_coefficient_mu 1.859
_exptl_absorpt_correction_type none
_exptl_crystal_colour green
_exptl_crystal_density_diffrn 2.425
_exptl_crystal_density_meas ?
_exptl_crystal_density_method none
_exptl_crystal_description block
_exptl_crystal_F_000 720
_exptl_crystal_size_max 0.20
_exptl_crystal_size_mid 0.15
_exptl_crystal_size_min 0.12
_refine_diff_density_max 1.193
_refine_diff_density_min -0.685
_refine_diff_density_rms 0.152
_refine_ls_extinction_coef noref
_refine_ls_extinction_method none
_refine_ls_goodness_of_fit_all 1.048
_refine_ls_goodness_of_fit_obs 1.050
_refine_ls_hydrogen_treatment noref
_refine_ls_matrix_type full
_refine_ls_number_parameters 316
_refine_ls_number_reflns 2602
_refine_ls_number_restraints 36
_refine_ls_restrained_S_all 1.067
_refine_ls_restrained_S_obs 1.067
_refine_ls_R_factor_all 0.0428
_refine_ls_R_factor_obs 0.0413
_refine_ls_shift/esd_max -0.001
_refine_ls_shift/esd_mean 0.000
_refine_ls_structure_factor_coef Fsqd
_refine_ls_weighting_details 'w=1/[\s^2^(Fo^2^)+(0.0500P)^2^+7.9804P] where P=(Fo^2^+2Fc^2^)/3'
_refine_ls_weighting_scheme calc
_refine_ls_wR_factor_all 0.1060
_refine_ls_wR_factor_obs 0.1036
_reflns_number_observed 2503
_reflns_number_total 2602
_reflns_observed_criterion >2sigma(I)
_cod_data_source_file ic0302130_2.cif
_cod_data_source_block '[Rh2(O2CCF3)4(Me2SO2)]_(1a)'
_cod_depositor_comments
;
The following automatic conversions were performed:

'_exptl_crystal_density_meas' value 'not measured' was changed to '?'
- the value is perceived as not measured.

Automatic conversion script
Id: cif_fix_values 3008 2015-01-20 13:52:24Z robertas 

The following automatic conversions were performed:

'_refine_ls_weighting_scheme' value 'calc
w=1/[\s^2^(Fo^2^)+(0.0500P)^2^+7.9804P] where P=(Fo^2^+2Fc^2^)/3' was
changed to 'calc'. New tag '_refine_ls_weighting_details' was
created. The value of the new tag was set to
'w=1/[\s^2^(Fo^2^)+(0.0500P)^2^+7.9804P] where P=(Fo^2^+2Fc^2^)/3'.

Automatic conversion script
Id: cif_fix_values 3143 2015-03-26 13:38:13Z robertas 
;
_cod_original_cell_volume 1029.7(3)
_cod_database_code 4312370

loop_
_symmetry_equiv_pos_as_xyz
'x, y, z'
'-x, -y, -z'

loop_
_atom_site_aniso_label
_atom_site_aniso_U_11
_atom_site_aniso_U_22
_atom_site_aniso_U_33
_atom_site_aniso_U_23
_atom_site_aniso_U_13
_atom_site_aniso_U_12
Rh1 0.0162(3) 0.0203(3) 0.0138(3) -0.0010(2) 0.0014(2) 0.0048(2)
O1 0.016(2) 0.031(3) 0.019(3) 0.001(2) 0.003(2) 0.006(2)
O2 0.026(3) 0.029(3) 0.021(2) 0.006(2) 0.002(2) 0.004(2)
O3 0.026(3) 0.034(3) 0.022(2) -0.005(2) 0.002(2) 0.011(2)
O4 0.022(3) 0.023(3) 0.029(3) 0.003(2) 0.001(2) 0.000(2)
O9 0.028(3) 0.023(2) 0.019(2) -0.005(2) -0.002(2) 0.009(2)
S1 0.0190(9) 0.0120(8) 0.0150(8) 0.0015(6) 0.0022(7) 0.0075(6)
C1 0.020(4) 0.021(4) 0.018(4) 0.004(3) 0.009(3) 0.008(3)
C2 0.033(4) 0.026(4) 0.022(4) 0.007(3) 0.012(4) 0.013(4)
C3 0.031(4) 0.029(4) 0.023(4) 0.006(3) 0.013(3) 0.011(3)
C4 0.041(5) 0.033(4) 0.028(4) 0.007(3) 0.010(4) 0.006(4)
C9 0.028(4) 0.023(4) 0.036(4) 0.001(3) 0.016(3) 0.007(3)
C10 0.025(4) 0.020(3) 0.029(4) 0.005(3) 0.004(3) 0.013(3)
Rh2 0.0215(3) 0.0100(3) 0.0180(3) 0.0045(2) 0.0067(2) 0.0077(2)
O5 0.037(3) 0.016(2) 0.023(2) 0.007(2) 0.011(2) 0.015(2)
O6 0.027(3) 0.013(2) 0.032(3) 0.007(2) 0.011(2) 0.003(2)
O7 0.037(3) 0.014(2) 0.023(2) 0.004(2) 0.011(2) 0.014(2)
O8 0.022(3) 0.024(3) 0.033(3) 0.008(2) 0.008(2) 0.010(2)
O10 0.050(3) 0.019(2) 0.021(2) 0.006(2) 0.012(2) 0.022(2)
C5 0.025(4) 0.016(4) 0.020(3) 0.006(3) 0.010(3) 0.007(3)
C6 0.022(4) 0.014(3) 0.023(3) 0.003(3) 0.007(3) 0.003(3)
C7 0.056(5) 0.018(4) 0.029(4) 0.013(3) 0.015(4) 0.017(4)
C8 0.038(5) 0.033(5) 0.054(5) 0.022(4) 0.013(4) 0.006(4)

loop_
_atom_site_label
_atom_site_type_symbol
_atom_site_fract_x
_atom_site_fract_y
_atom_site_fract_z
_atom_site_U_iso_or_equiv
_atom_site_thermal_displace_type
_atom_site_occupancy
_atom_site_calc_flag
_atom_site_refinement_flags
_atom_site_disorder_group
Rh1 Rh 0.11721(6) 0.07208(5) 0.57766(4) 0.0189(2) Uani 1 d . .
O1 O 0.2464(5) -0.0189(5) 0.4916(4) 0.0242(11) Uani 1 d . .
O2 O 0.0689(6) -0.1082(5) 0.6334(4) 0.0279(11) Uani 1 d . .
O3 O -0.0248(6) 0.1544(5) 0.6547(4) 0.0304(12) Uani 1 d . .
O4 O 0.1518(6) 0.2458(5) 0.5143(4) 0.0289(11) Uani 1 d . .
O9 O 0.3412(6) 0.2126(5) 0.7255(4) 0.0266(11) Uani 1 d . .
S1 S 0.3911(2) 0.3345(2) 0.82639(12) 0.0159(4) Uani 1 d . .
C1 C 0.1721(8) -0.1118(7) 0.3990(5) 0.0195(15) Uani 1 d . .
C2 C -0.0513(9) -0.2235(8) 0.5763(6) 0.026(2) Uani 1 d . .
C3 C 0.2683(9) -0.1889(8) 0.3384(6) 0.028(2) Uani 1 d D 1
F1 F 0.2802(23) -0.1428(19) 0.2526(12) 0.025(3) Uiso 0.40 d PD 1
F2 F 0.4158(12) -0.1589(19) 0.4021(8) 0.022(2) Uiso 0.40 d PD 1
F3 F 0.1893(16) -0.3395(10) 0.3028(15) 0.024(3) Uiso 0.40 d PD 1
F1X F 0.2427(23) -0.1886(24) 0.2381(12) 0.042(7) Uiso 0.300(3) d PD 2
F2X F 0.4298(15) -0.1053(19) 0.3863(12) 0.038(5) Uiso 0.30 d PD 2
F3X F 0.2436(26) -0.3226(18) 0.3476(18) 0.054(6) Uiso 0.30 d PD 2
F1Y F 0.3355(25) -0.1202(20) 0.2804(16) 0.052(7) Uiso 0.300(3) d PD 3
F2Y F 0.3801(20) -0.2216(23) 0.4044(11) 0.039(5) Uiso 0.30 d PD 3
F3Y F 0.1686(18) -0.3326(15) 0.2653(15) 0.038(6) Uiso 0.30 d PD 3
C4 C -0.0826(10) -0.3578(9) 0.6205(6) 0.036(2) Uani 1 d D 4
F4 F 0.0536(12) -0.3665(13) 0.6766(10) 0.050(3) Uiso 0.50 d PD 4
F5 F -0.1671(14) -0.3386(13) 0.6901(9) 0.051(3) Uiso 0.50 d PD 4
F6 F -0.1667(17) -0.4902(13) 0.5441(9) 0.063(3) Uiso 0.50 d PD 4
F4X F 0.0372(12) -0.3351(13) 0.7100(9) 0.049(3) Uiso 0.500(4) d PD 5
F5X F -0.2170(13) -0.3861(13) 0.6469(10) 0.053(3) Uiso 0.50 d PD 5
F6X F -0.0960(15) -0.4867(11) 0.5460(7) 0.047(3) Uiso 0.50 d PD 5
C9 C 0.5817(9) 0.4581(8) 0.8421(6) 0.030(2) Uani 1 d . .
H9A H 0.6178(9) 0.5414(8) 0.9098(6) 0.046 Uiso 1 calc R .
H9B H 0.5769(9) 0.4979(8) 0.7812(6) 0.046 Uiso 1 calc R .
H9C H 0.6569(9) 0.4041(8) 0.8439(6) 0.046 Uiso 1 calc R .
C10 C 0.2619(8) 0.4391(7) 0.8211(6) 0.025(2) Uani 1 d . .
H10A H 0.2971(8) 0.5207(7) 0.8897(6) 0.037 Uiso 1 calc R .
H10B H 0.1523(8) 0.3727(7) 0.8088(6) 0.037 Uiso 1 calc R .
H10C H 0.2647(8) 0.4816(7) 0.7619(6) 0.037 Uiso 1 calc R .
Rh2 Rh 0.46232(6) 0.09576(5) 0.96959(4) 0.0159(2) Uani 1 d . .
O5 O 0.4416(6) -0.0260(5) 0.8157(4) 0.0234(10) Uani 1 d . .
O6 O 0.7005(6) 0.2078(5) 0.9927(4) 0.0245(11) Uani 1 d . .
O7 O 0.4890(6) 0.2074(5) 1.1272(4) 0.0236(10) Uani 1 d . .
O8 O 0.2292(5) -0.0265(5) 0.9507(4) 0.0264(11) Uani 1 d . .
O10 O 0.3975(6) 0.2919(5) 0.9246(4) 0.0279(11) Uani 1 d . .
C5 C 0.4711(8) -0.1448(7) 0.8030(5) 0.0204(15) Uani 1 d . .
C6 C 0.7983(8) 0.1464(7) 1.0247(5) 0.0210(15) Uani 1 d . .
C7 C 0.4643(10) -0.2272(8) 0.6871(6) 0.032(2) Uani 1 d D 6
F7 F 0.3396(12) -0.2209(12) 0.6117(7) 0.036(2) Uiso 0.50 d PD 6
F8 F 0.4540(13) -0.3708(9) 0.6694(7) 0.028(2) Uiso 0.50 d PD 6
F9 F 0.5981(13) -0.1652(13) 0.6631(11) 0.056(4) Uiso 0.50 d PD 6
F7X F 0.3994(13) -0.1767(11) 0.6147(7) 0.035(2) Uiso 0.500(4) d PD 7
F8X F 0.3860(14) -0.3779(10) 0.6612(8) 0.042(3) Uiso 0.50 d PD 7
F9X F 0.6206(12) -0.1938(14) 0.6868(10) 0.053(3) Uiso 0.50 d PD 7
C8 C 0.9732(10) 0.2268(9) 1.0317(7) 0.042(2) Uani 1 d D 8
F10 F 1.0195(11) 0.3795(9) 1.0958(8) 0.033(2) Uiso 0.50 d PD 8
F11 F 0.9898(15) 0.2318(16) 0.9382(9) 0.063(3) Uiso 0.50 d PD 8
F12 F 1.0775(16) 0.1770(15) 1.0789(11) 0.046(5) Uiso 0.50 d PD 8
F10X F 1.0104(15) 0.3711(12) 1.0457(11) 0.062(3) Uiso 0.500(4) d PD 9
F11X F 0.9920(12) 0.1655(13) 0.9318(7) 0.047(3) Uiso 0.50 d PD 9
F12X F 1.0768(18) 0.1993(17) 1.1045(11) 0.056(5) Uiso 0.50 d PD 9

loop_
_atom_type_symbol
_atom_type_description
_atom_type_scat_dispersion_real
_atom_type_scat_dispersion_imag
_atom_type_scat_source
C C 0.0033 0.0016 'International Tables Vol C Tables 4.2.6.8 and 6.1.1.4'
H H 0.0000 0.0000 'International Tables Vol C Tables 4.2.6.8 and 6.1.1.4'
O O 0.0106 0.0060 'International Tables Vol C Tables 4.2.6.8 and 6.1.1.4'
F F 0.0171 0.0103 'International Tables Vol C Tables 4.2.6.8 and 6.1.1.4'
S S 0.1246 0.1234 'International Tables Vol C Tables 4.2.6.8 and 6.1.1.4'
Rh Rh -1.1178 0.9187 'International Tables Vol C Tables 4.2.6.8 and 6.1.1.4'

loop_
_geom_angle_atom_site_label_1
_geom_angle_atom_site_label_2
_geom_angle_atom_site_label_3
_geom_angle
_geom_angle_site_symmetry_1
_geom_angle_site_symmetry_3
_geom_angle_publ_flag
O2 Rh1 O3 90.4(2) . . y
O2 Rh1 O4 176.4(2) . . y
O3 Rh1 O4 89.0(2) . . y
O2 Rh1 O1 89.4(2) . . y
O3 Rh1 O1 176.2(2) . . y
O4 Rh1 O1 90.9(2) . . y
O2 Rh1 O9 92.6(2) . . y
O3 Rh1 O9 91.1(2) . . y
O4 Rh1 O9 91.0(2) . . y
O1 Rh1 O9 92.7(2) . . y
O2 Rh1 Rh1 88.14(13) . 2_556 n
O3 Rh1 Rh1 88.66(13) . 2_556 n
O4 Rh1 Rh1 88.25(13) . 2_556 n
O1 Rh1 Rh1 87.52(13) . 2_556 n
O9 Rh1 Rh1 179.26(12) . 2_556 y
C1 O1 Rh1 117.9(4) . . n
C2 O2 Rh1 117.7(4) . . n
C1 O3 Rh1 116.6(4) 2_556 . n
C2 O4 Rh1 116.9(4) 2_556 . n
S1 O9 Rh1 139.9(3) . . y
O9 S1 O10 116.6(3) . . y
O9 S1 C9 108.1(3) . . n
O10 S1 C9 108.2(3) . . n
O9 S1 C10 110.5(3) . . n
O10 S1 C10 106.4(3) . . n
C9 S1 C10 106.7(3) . . n
O1 C1 O3 129.1(6) . 2_556 n
O1 C1 C3 117.5(6) . . n
O3 C1 C3 113.4(6) 2_556 . n
O2 C2 O4 129.0(6) . 2_556 n
O2 C2 C4 116.1(6) . . n
O4 C2 C4 114.9(6) 2_556 . n
F2 C3 F1 108.7(11) . . n
F2 C3 F3 108.8(11) . . n
F1 C3 F3 108.5(12) . . n
F2 C3 C1 112.0(7) . . n
F1 C3 C1 110.1(8) . . n
F3 C3 C1 108.6(7) . . n
F6 C4 F4 108.3(10) . . n
F6 C4 F5 107.1(10) . . n
F4 C4 F5 106.3(9) . . n
F6 C4 C2 113.5(8) . . n
F4 C4 C2 112.3(8) . . n
F5 C4 C2 108.9(7) . . n
O8 Rh2 O7 89.3(2) . . y
O8 Rh2 O5 90.9(2) . . y
O7 Rh2 O5 176.1(2) . . y
O8 Rh2 O6 176.1(2) . . y
O7 Rh2 O6 90.3(2) . . y
O5 Rh2 O6 89.2(2) . . y
O8 Rh2 O10 93.4(2) . . y
O7 Rh2 O10 87.2(2) . . y
O5 Rh2 O10 96.6(2) . . y
O6 Rh2 O10 90.5(2) . . y
O8 Rh2 Rh2 87.75(13) . 2_657 n
O7 Rh2 Rh2 88.64(12) . 2_657 n
O5 Rh2 Rh2 87.52(12) . 2_657 n
O6 Rh2 Rh2 88.36(12) . 2_657 n
O10 Rh2 Rh2 175.68(11) . 2_657 y
C5 O5 Rh2 118.1(4) . . n
C6 O6 Rh2 117.1(4) . . n
C5 O7 Rh2 116.4(4) 2_657 . n
C6 O8 Rh2 118.1(4) 2_657 . n
S1 O10 Rh2 130.3(3) . . n
O5 C5 O7 129.3(6) . 2_657 n
O5 C5 C7 116.2(5) . . n
O7 C5 C7 114.4(5) 2_657 . n
O8 C6 O6 128.6(6) 2_657 . n
O8 C6 C8 115.9(6) 2_657 . n
O6 C6 C8 115.5(6) . . n
F8 C7 F9 102.8(9) . . n
F8 C7 F7 109.2(8) . . n
F9 C7 F7 106.4(9) . . n
F8 C7 C5 114.5(6) . . n
F9 C7 C5 112.5(8) . . n
F7 C7 C5 110.8(7) . . n
F12 C8 F11 109.7(11) . . n
F12 C8 F10 105.4(10) . . n
F11 C8 F10 105.2(9) . . n
F12 C8 C6 115.6(9) . . n
F11 C8 C6 112.7(8) . . n
F10 C8 C6 107.5(7) . . n

loop_
_geom_bond_atom_site_label_1
_geom_bond_atom_site_label_2
_geom_bond_distance
_geom_bond_site_symmetry_2
_geom_bond_publ_flag
Rh1 O2 2.025(5) . y
Rh1 O3 2.027(5) . y
Rh1 O4 2.029(5) . y
Rh1 O1 2.034(5) . y
Rh1 O9 2.287(4) . y
Rh1 Rh1 2.3941(12) 2_556 y
O1 C1 1.240(8) . n
O2 C2 1.245(9) . n
O3 C1 1.261(8) 2_556 n
O4 C2 1.266(8) 2_556 n
O9 S1 1.438(5) . y
S1 O10 1.449(5) . y
S1 C9 1.733(7) . y
S1 C10 1.754(6) . y
C1 O3 1.261(8) 2_556 n
C1 C3 1.535(10) . n
C2 O4 1.266(8) 2_556 n
C2 C4 1.529(10) . n
C3 F2 1.323(11) . n
C3 F1 1.330(12) . n
C3 F3 1.339(11) . n
C4 F6 1.319(13) . n
C4 F4 1.330(12) . n
C4 F5 1.334(12) . n
Rh2 O8 2.033(5) . y
Rh2 O7 2.036(4) . y
Rh2 O5 2.036(4) . y
Rh2 O6 2.037(5) . y
Rh2 O10 2.307(4) . y
Rh2 Rh2 2.3960(9) 2_657 y
O5 C5 1.236(8) . n
O6 C6 1.255(8) . n
O7 C5 1.264(8) 2_657 n
O8 C6 1.250(8) 2_657 n
C5 O7 1.264(8) 2_657 n
C5 C7 1.532(10) . n
C6 O8 1.250(8) 2_657 n
C6 C8 1.524(11) . n
C7 F8 1.326(10) . n
C7 F9 1.332(13) . n
C7 F7 1.361(11) . n
C8 F12 1.289(13) . n
C8 F11 1.290(13) . n
C8 F10 1.406(12) . n
